data_4023546
loop_
_publ_author_name
'Christiaan Rijksen'
'Robin D. Rogers'

_publ_section_title
;
 A Solventless Route to 1-Ethyl-3-methylimidazolium
 Fluoride Hydrofluoride, [C~2~mim][F].xHF
;
_journal_name_full 'Journal of Organic Chemistry'
_journal_page_first 5582
_journal_page_last 5584
_journal_paper_doi 10.1021/jo800578b
_journal_volume 73
_journal_year 2008
_chemical_formula_sum 'C7 H12 N2 O3'
_chemical_formula_weight 172.19
_chemical_name_systematic
; 
 ? 
;
_space_group_IT_number 2
_symmetry_cell_setting triclinic
_symmetry_space_group_name_Hall '-P 1'
_symmetry_space_group_name_H-M 'P -1'
_atom_sites_solution_hydrogens geom
_atom_sites_solution_primary direct
_atom_sites_solution_secondary difmap
_audit_creation_method SHELXL-97
_cell_angle_alpha 90.627(3)
_cell_angle_beta 101.339(3)
_cell_angle_gamma 109.740(3)
_cell_formula_units_Z 2
_cell_length_a 7.4485(12)
_cell_length_b 7.6023(12)
_cell_length_c 8.1635(13)
_cell_measurement_temperature 173(2)
_cell_volume 425.11(12)
_computing_structure_refinement 'SHELXL-97 (Sheldrick, 1997)'
_computing_structure_solution 'SHELXS-97 (Sheldrick, 1990)'
_diffrn_ambient_temperature 173(2)
_diffrn_measured_fraction_theta_full 0.993
_diffrn_measured_fraction_theta_max 0.914
_diffrn_radiation_monochromator graphite
_diffrn_radiation_source 'fine-focus sealed tube'
_diffrn_radiation_type MoK\a
_diffrn_radiation_wavelength 0.71073
_diffrn_reflns_av_R_equivalents 0.0149
_diffrn_reflns_av_sigmaI/netI 0.0260
_diffrn_reflns_limit_h_max 9
_diffrn_reflns_limit_h_min -7
_diffrn_reflns_limit_k_max 9
_diffrn_reflns_limit_k_min -9
_diffrn_reflns_limit_l_max 10
_diffrn_reflns_limit_l_min -10
_diffrn_reflns_number 2803
_diffrn_reflns_theta_full 25.25
_diffrn_reflns_theta_max 28.25
_diffrn_reflns_theta_min 2.55
_exptl_absorpt_coefficient_mu 0.106
_exptl_crystal_density_diffrn 1.345
_exptl_crystal_density_method 'not measured'
_exptl_crystal_F_000 184
_refine_diff_density_max 0.174
_refine_diff_density_min -0.243
_refine_diff_density_rms 0.045
_refine_ls_extinction_method none
_refine_ls_goodness_of_fit_ref 1.058
_refine_ls_hydrogen_treatment mixed
_refine_ls_matrix_type full
_refine_ls_number_parameters 157
_refine_ls_number_reflns 1922
_refine_ls_number_restraints 0
_refine_ls_restrained_S_all 1.058
_refine_ls_R_factor_all 0.0547
_refine_ls_R_factor_gt 0.0414
_refine_ls_shift/su_max 0.000
_refine_ls_shift/su_mean 0.000
_refine_ls_structure_factor_coef Fsqd
_refine_ls_weighting_details 'calc w=1/[\s^2^(Fo^2^)+(0.0559P)^2^+0.0911P] where P=(Fo^2^+2Fc^2^)/3'
_refine_ls_weighting_scheme calc
_refine_ls_wR_factor_gt 0.1008
_refine_ls_wR_factor_ref 0.1082
_reflns_number_gt 1570
_reflns_number_total 1922
_reflns_threshold_expression >2sigma(I)
_cod_data_source_file jo800578b-File002.cif
_cod_data_source_block d1
_cod_database_code 4023546

loop_
_symmetry_equiv_pos_as_xyz
'x, y, z'
'-x, -y, -z'

loop_
_atom_site_label
_atom_site_type_symbol
_atom_site_fract_x
_atom_site_fract_y
_atom_site_fract_z
_atom_site_U_iso_or_equiv
_atom_site_adp_type
_atom_site_occupancy
_atom_site_symmetry_multiplicity
_atom_site_calc_flag
_atom_site_refinement_flags
_atom_site_disorder_assembly
_atom_site_disorder_group
O1 O 0.28459(14) 0.83238(15) 0.54374(14) 0.0394(3) Uani 1 1 d . . .
O2 O 0.38354(15) 0.65362(15) 0.72655(13) 0.0392(3) Uani 1 1 d . . .
O3 O 0.60370(14) 0.88499(15) 0.63087(13) 0.0385(3) Uani 1 1 d . . .
C7 C 0.42968(19) 0.78716(19) 0.63799(17) 0.0296(3) Uani 1 1 d . . .
N2 N 0.08715(16) 0.32438(16) 0.16653(14) 0.0288(3) Uani 1 1 d . . .
N1 N 0.10664(17) 0.23384(15) -0.07871(14) 0.0301(3) Uani 1 1 d . . .
C1 C 0.2078(2) 0.29843(18) 0.07640(17) 0.0282(3) Uani 1 1 d . . .
C3 C -0.0848(2) 0.2170(2) -0.08585(19) 0.0368(3) Uani 1 1 d . . .
C6 C 0.1428(3) 0.3960(3) 0.34378(19) 0.0387(4) Uani 1 1 d . . .
C2 C -0.0974(2) 0.2745(2) 0.06688(19) 0.0344(3) Uani 1 1 d . . .
C4 C 0.1861(3) 0.1962(3) -0.22255(19) 0.0412(4) Uani 1 1 d . . .
C5 C 0.3946(3) 0.2089(3) -0.1729(2) 0.0462(4) Uani 1 1 d . . .
H3A H -0.180(3) 0.171(3) -0.187(3) 0.062(6) Uiso 1 1 d . . .
H1A H 0.340(2) 0.319(2) 0.119(2) 0.036(4) Uiso 1 1 d . . .
H5C H 0.411(3) 0.117(3) -0.092(3) 0.059(6) Uiso 1 1 d . . .
H2A H -0.203(3) 0.284(3) 0.113(2) 0.050(5) Uiso 1 1 d . . .
H4B H 0.174(3) 0.288(3) -0.298(2) 0.054(5) Uiso 1 1 d . . .
H5B H 0.439(3) 0.184(3) -0.271(3) 0.054(5) Uiso 1 1 d . . .
H5A H 0.483(3) 0.337(3) -0.117(2) 0.058(5) Uiso 1 1 d . . .
H6C H 0.167(3) 0.530(3) 0.354(3) 0.067(6) Uiso 1 1 d . . .
H4A H 0.098(3) 0.072(3) -0.275(2) 0.056(5) Uiso 1 1 d . . .
H1 H 0.341(4) 0.940(4) 0.486(3) 0.082(7) Uiso 1 1 d . . .
H6B H 0.035(4) 0.335(3) 0.395(3) 0.074(7) Uiso 1 1 d . . .
H6A H 0.249(3) 0.369(3) 0.394(3) 0.068(6) Uiso 1 1 d . . .

loop_
_atom_site_aniso_label
_atom_site_aniso_U_11
_atom_site_aniso_U_22
_atom_site_aniso_U_33
_atom_site_aniso_U_23
_atom_site_aniso_U_13
_atom_site_aniso_U_12
O1 0.0294(5) 0.0374(6) 0.0460(6) 0.0070(5) -0.0019(4) 0.0101(4)
O2 0.0377(6) 0.0399(6) 0.0398(6) 0.0105(5) 0.0079(5) 0.0132(5)
O3 0.0290(5) 0.0445(6) 0.0403(6) 0.0108(5) 0.0035(4) 0.0126(4)
C7 0.0309(7) 0.0316(7) 0.0257(7) -0.0034(5) 0.0021(5) 0.0127(5)
N2 0.0316(6) 0.0284(6) 0.0245(6) 0.0026(4) 0.0033(4) 0.0095(5)
N1 0.0364(6) 0.0269(6) 0.0235(6) 0.0030(4) 0.0029(5) 0.0083(5)
C1 0.0318(7) 0.0266(6) 0.0249(7) 0.0035(5) 0.0029(5) 0.0100(5)
C3 0.0328(7) 0.0370(8) 0.0325(8) 0.0029(6) -0.0021(6) 0.0070(6)
C6 0.0445(9) 0.0464(9) 0.0251(7) -0.0030(6) 0.0041(6) 0.0176(7)
C2 0.0297(7) 0.0350(7) 0.0351(8) 0.0057(6) 0.0039(6) 0.0084(6)
C4 0.0573(10) 0.0427(9) 0.0245(7) 0.0015(6) 0.0089(7) 0.0182(8)
C5 0.0527(10) 0.0419(9) 0.0446(10) -0.0039(8) 0.0212(8) 0.0114(8)

loop_
_atom_type_symbol
_atom_type_description
_atom_type_scat_dispersion_real
_atom_type_scat_dispersion_imag
_atom_type_scat_source
C C 0.0033 0.0016 'International Tables Vol C Tables 4.2.6.8 and 6.1.1.4'
H H 0.0000 0.0000 'International Tables Vol C Tables 4.2.6.8 and 6.1.1.4'
N N 0.0061 0.0033 'International Tables Vol C Tables 4.2.6.8 and 6.1.1.4'
O O 0.0106 0.0060 'International Tables Vol C Tables 4.2.6.8 and 6.1.1.4'

loop_
_geom_angle_atom_site_label_1
_geom_angle_atom_site_label_2
_geom_angle_atom_site_label_3
_geom_angle
_geom_angle_site_symmetry_1
_geom_angle_site_symmetry_3
_geom_angle_publ_flag
O2 C7 O3 124.95(13) . . ?
O2 C7 O1 117.55(12) . . ?
O3 C7 O1 117.50(12) . . ?
C1 N2 C2 109.10(12) . . ?
C1 N2 C6 125.22(12) . . ?
C2 N2 C6 125.68(13) . . ?
C1 N1 C3 108.33(12) . . ?
C1 N1 C4 126.38(13) . . ?
C3 N1 C4 125.21(12) . . ?
N2 C1 N1 108.37(12) . . ?
C2 C3 N1 107.61(13) . . ?
C3 C2 N2 106.58(13) . . ?
N1 C4 C5 112.88(13) . . ?

loop_
_geom_bond_atom_site_label_1
_geom_bond_atom_site_label_2
_geom_bond_distance
_geom_bond_site_symmetry_2
_geom_bond_publ_flag
O1 C7 1.3446(17) . ?
O2 C7 1.2448(17) . ?
O3 C7 1.2712(17) . ?
N2 C1 1.3286(18) . ?
N2 C2 1.3771(18) . ?
N2 C6 1.4686(19) . ?
N1 C1 1.3318(17) . ?
N1 C3 1.3777(19) . ?
N1 C4 1.4805(19) . ?
C3 C2 1.348(2) . ?
C4 C5 1.495(3) . ?

loop_
_cod_related_entry_id
_cod_related_entry_database
_cod_related_entry_code
1 ChemSpider 30658701
